data_2001768
loop_
_publ_author_name
'De Bondt, H. L.'
'Ragia, E.'
'Blaton, N. M.'
'Peeters, O. M.'
'De Ranter, C. J.'

_publ_section_title
;
 Structure of 4(5)-nitroimidazole at 100 K
;
_journal_issue 4
_journal_name_full 'Acta Crystallographica Section C'
_journal_page_first 693
_journal_page_last 695
_journal_paper_doi 10.1107/S0108270192011326
_journal_volume 49
_journal_year 1993
_chemical_formula_sum 'C3 H3 N3 O2'
_chemical_formula_weight 113.08
_space_group_IT_number 14
_space_group_name_Hall '-P 2yn'
_space_group_name_H-M_alt 'P 1 21/n 1'
_symmetry_cell_setting monoclinic
_symmetry_space_group_name_H-M 'P 1 21/n 1'
_cell_angle_alpha 90
_cell_angle_beta 119.41(4)
_cell_angle_gamma 90
_cell_formula_units_Z 4
_cell_length_a 6.9559(4)
_cell_length_b 9.9130(6)
_cell_length_c 7.3045(4)
_cell_volume 438.76(18)
_diffrn_radiation_type Mo
_diffrn_radiation_wavelength 0.71069
_exptl_absorpt_coefficient_mu 0.1367
_exptl_crystal_density_diffrn 1.7117
_exptl_crystal_density_meas 1.64
_exptl_crystal_F_000 232
_cod_data_source_file hh1003.cif
_cod_data_source_block hh1003_structure_1_of_1
_cod_original_cell_volume 438.8(4)
_cod_original_sg_symbol_H-M 'P 21/n'
_cod_database_code 2001768

loop_
_space_group_symop_id
_space_group_symop_operation_xyz
1 x,y,z
2 -x+1/2,y+1/2,-z+1/2
3 -x,-y,-z
4 x+1/2,-y+1/2,z+1/2

loop_
_atom_site_label
_atom_site_fract_x
_atom_site_fract_y
_atom_site_fract_z
_atom_site_U_iso_or_equiv
N1 .7619(2) -.01010(10) .6960(2) .0146(2)
C2 .7581(2) .10190(10) .8011(2) .0157(2)
N3 .7666(2) .21320(10) .7071(2) .0151(2)
C4 .7757(2) .16730(10) .5350(2) .0137(3)
C5 .7724(2) .03030(10) .5238(2) .0148(3)
N41 .7865(2) .25950(10) .3902(2) .0152(2)
O42 .7881(2) .38150(10) .42410(10) .0202(2)
O43 .7937(2) .21280(10) .23680(10) .0217(2)
H1 .751(2) -.098(2) .735(2) .019
H2 .746(2) .096(2) .925(2) .019
H5 .777(2) -.028(2) .425(2) .019

loop_
_geom_angle_atom_site_label_1
_geom_angle_atom_site_label_2
_geom_angle_atom_site_label_3
_geom_angle
C2 N1 C5 107.90(10)
C2 N1 H1 125.0(10)
C5 N! H1 127.0(10)
N1 C2 N3 111.90(10)
N1 C2 H2 122.0(10)
N3 C2 H2 126.0(10)
C2 N3 C4 103.60(10)
N3 C4 C5 112.40(10)
N3 C4 N41 120.70(10)
C5 C4 N41 126.90(10)
N1 C5 C4 104.3(2)
N1 C5 H5 124.7(9)
C4 C5 H5 131.0(10)
C4 N41 O42 118.50(10)
C4 N41 O43 118.20(10)
O42 N41 O43 123.30(10)

loop_
_geom_bond_atom_site_label_1
_geom_bond_atom_site_label_2
_geom_bond_distance
N1 C2 1.357(2)
C2 N3 1.317(2)
N3 C4 1.367(2)
C4 C5 1.360(2)
C5 N1 1.355(2)
C4 N41 1.428(2)
N41 O42 1.234(2)
N41 O43 1.236(2)
N1 H1 0.93(2)
C2 H2 0.95(2)
C5 H5 0.94(2)
